data_2214216
loop_
_publ_author_name
'Chu-Yi Yu'
'Xue-Ning Yuan'
'Zhi-Tang Huang'

_publ_section_title 3-(4-Phenylbenzoyl)-4,5,6,7-tetrahydro-1,2,3-triazolo[1,5-<i>a</i>]pyrimidine
_journal_coeditor_code HB2428
_journal_issue 7
_journal_name_full 'Acta Crystallographica Section E'
_journal_page_first o3064
_journal_page_last o3064
_journal_paper_doi 10.1107/S1600536807025986
_journal_volume 63
_journal_year 2007
_chemical_formula_moiety 'C18 H16 N4 O'
_chemical_formula_sum 'C18 H16 N4 O'
_chemical_formula_weight 304.35
_chemical_melting_point .438E-305
_chemical_name_systematic
;
3-(4-Phenylbenzoyl)-4,5,6,7-tetrahydro-1,2,3-triazolo[1,5-a]pyrimidine
;
_space_group_IT_number 61
_symmetry_cell_setting orthorhombic
_symmetry_space_group_name_Hall '-P 2ac 2ab'
_symmetry_space_group_name_H-M 'P b c a'
_atom_sites_solution_hydrogens geom
_atom_sites_solution_primary direct
_atom_sites_solution_secondary difmap
_audit_creation_method SHELXL97
_cell_angle_alpha 90.00
_cell_angle_beta 90.00
_cell_angle_gamma 90.00
_cell_formula_units_Z 8
_cell_length_a 12.923(3)
_cell_length_b 7.3253(17)
_cell_length_c 31.765(7)
_cell_measurement_reflns_used 2403
_cell_measurement_temperature 294(2)
_cell_measurement_theta_max 21.15
_cell_measurement_theta_min 3.15
_cell_volume 3007.0(12)
_computing_cell_refinement 'SAINT (Bruker, 1997)'
_computing_data_collection 'SMART (Bruker, 1997)'
_computing_data_reduction SAINT
_computing_molecular_graphics 'SHELXTL (Bruker, 1997)'
_computing_publication_material SHELXTL
_computing_structure_refinement 'SHELXL97 (Sheldrick, 1997)'
_computing_structure_solution 'SHELXS97 (Sheldrick, 1997)'
_diffrn_ambient_temperature 294(2)
_diffrn_measured_fraction_theta_full 0.997
_diffrn_measured_fraction_theta_max 0.997
_diffrn_measurement_device_type 'Bruker SMART CCD'
_diffrn_measurement_method \w
_diffrn_radiation_monochromator graphite
_diffrn_radiation_source 'fine-focus sealed tube'
_diffrn_radiation_type MoK\a
_diffrn_radiation_wavelength 0.71073
_diffrn_reflns_av_R_equivalents 0.0744
_diffrn_reflns_av_sigmaI/netI 0.0560
_diffrn_reflns_limit_h_max 16
_diffrn_reflns_limit_h_min -16
_diffrn_reflns_limit_k_max 9
_diffrn_reflns_limit_k_min -9
_diffrn_reflns_limit_l_max 39
_diffrn_reflns_limit_l_min -26
_diffrn_reflns_number 16020
_diffrn_reflns_theta_full 26.39
_diffrn_reflns_theta_max 26.39
_diffrn_reflns_theta_min 2.03
_exptl_absorpt_coefficient_mu 0.087
_exptl_absorpt_correction_T_max 0.988
_exptl_absorpt_correction_T_min 0.979
_exptl_absorpt_correction_type multi-scan
_exptl_absorpt_process_details '(SADABS; Bruker, 1997)'
_exptl_crystal_colour colourless
_exptl_crystal_density_diffrn 1.345
_exptl_crystal_density_method 'not measured'
_exptl_crystal_description prism
_exptl_crystal_F_000 1280
_exptl_crystal_size_max 0.24
_exptl_crystal_size_mid 0.20
_exptl_crystal_size_min 0.14
_refine_diff_density_max 0.166
_refine_diff_density_min -0.128
_refine_ls_extinction_coef 0.0087(8)
_refine_ls_extinction_expression Fc^*^=kFc[1+0.001xFc^2^\l^3^/sin(2\q)]^-1/4^
_refine_ls_extinction_method 'SHELXL97 (Sheldrick, 1997)'
_refine_ls_goodness_of_fit_ref 1.027
_refine_ls_hydrogen_treatment mixed
_refine_ls_matrix_type full
_refine_ls_number_parameters 213
_refine_ls_number_reflns 3066
_refine_ls_number_restraints 1
_refine_ls_restrained_S_all 1.027
_refine_ls_R_factor_all 0.0938
_refine_ls_R_factor_gt 0.0441
_refine_ls_shift/su_max 0.001
_refine_ls_shift/su_mean 0.000
_refine_ls_structure_factor_coef Fsqd
_refine_ls_weighting_details 'calc w = 1/[\s^2^(Fo^2^)+(0.0465P)^2^] where P=(Fo^2^+2Fc^2^)/3'
_refine_ls_weighting_scheme calc
_refine_ls_wR_factor_gt 0.0901
_refine_ls_wR_factor_ref 0.1063
_reflns_number_gt 1804
_reflns_number_total 3066
_reflns_threshold_expression I>2\s(I)
_cod_data_source_file hb2428.cif
_cod_data_source_block I
_cod_database_code 2214216
_cod_database_fobs_code 2214216

loop_
_symmetry_equiv_pos_as_xyz
'x, y, z'
'-x+1/2, -y, z+1/2'
'-x, y+1/2, -z+1/2'
'x+1/2, -y+1/2, -z'
'-x, -y, -z'
'x-1/2, y, -z-1/2'
'x, -y-1/2, z-1/2'
'-x-1/2, y-1/2, z'

loop_
_atom_site_type_symbol
_atom_site_label
_atom_site_fract_x
_atom_site_fract_y
_atom_site_fract_z
_atom_site_U_iso_or_equiv
_atom_site_adp_type
_atom_site_calc_flag
_atom_site_refinement_flags
_atom_site_occupancy
O O1 0.27429(9) 0.3111(2) 0.43106(4) 0.0629(4) Uani d . 1
N N1 0.20844(11) 0.2160(2) 0.51324(5) 0.0447(4) Uani d D 1
H H1 0.2688(9) 0.216(3) 0.4990(5) 0.064(6) Uiso d D 1
N N2 0.02806(9) 0.23953(18) 0.50904(4) 0.0361(4) Uani d . 1
N N3 -0.04815(10) 0.2859(2) 0.48069(5) 0.0441(4) Uani d . 1
N N4 -0.00221(10) 0.3245(2) 0.44527(5) 0.0412(4) Uani d . 1
C C1 0.20019(13) 0.1494(3) 0.55610(5) 0.0438(5) Uani d . 1
H H1A 0.2627 0.1791 0.5715 0.053 Uiso calc R 1
H H1B 0.1923 0.0177 0.5560 0.053 Uiso calc R 1
C C2 0.10745(12) 0.2368(3) 0.57734(5) 0.0422(5) Uani d . 1
H H2A 0.1179 0.3677 0.5791 0.051 Uiso calc R 1
H H2B 0.1010 0.1899 0.6058 0.051 Uiso calc R 1
C C3 0.00857(12) 0.1979(2) 0.55315(5) 0.0414(5) Uani d . 1
H H3A -0.0108 0.0707 0.5563 0.050 Uiso calc R 1
H H3B -0.0474 0.2731 0.5638 0.050 Uiso calc R 1
C C4 0.12182(11) 0.2518(2) 0.49126(5) 0.0348(4) Uani d . 1
C C5 0.10309(12) 0.3075(2) 0.45001(5) 0.0347(4) Uani d . 1
C C6 0.18455(13) 0.3375(2) 0.41932(5) 0.0401(5) Uani d . 1
C C7 0.16573(13) 0.3949(2) 0.37498(5) 0.0364(4) Uani d . 1
C C8 0.24826(13) 0.3823(3) 0.34710(6) 0.0474(5) Uani d . 1
H H8 0.3119 0.3404 0.3568 0.057 Uiso calc R 1
C C9 0.23771(14) 0.4304(3) 0.30551(6) 0.0496(5) Uani d . 1
H H9 0.2944 0.4203 0.2876 0.059 Uiso calc R 1
C C10 0.14424(13) 0.4939(2) 0.28949(6) 0.0401(5) Uani d . 1
C C11 0.06187(13) 0.5085(2) 0.31750(6) 0.0444(5) Uani d . 1
H H11 -0.0015 0.5517 0.3079 0.053 Uiso calc R 1
C C12 0.07241(13) 0.4601(3) 0.35947(5) 0.0421(5) Uani d . 1
H H12 0.0161 0.4715 0.3775 0.050 Uiso calc R 1
C C13 0.13337(14) 0.5414(2) 0.24429(6) 0.0431(5) Uani d . 1
C C14 0.21450(16) 0.6219(3) 0.22220(6) 0.0561(6) Uani d . 1
H H14 0.2765 0.6462 0.2360 0.067 Uiso calc R 1
C C15 0.20419(19) 0.6662(3) 0.18004(7) 0.0658(6) Uani d . 1
H H15 0.2592 0.7198 0.1657 0.079 Uiso calc R 1
C C16 0.11331(19) 0.6316(3) 0.15926(7) 0.0665(6) Uani d . 1
H H16 0.1061 0.6630 0.1310 0.080 Uiso calc R 1
C C17 0.03321(18) 0.5504(3) 0.18044(7) 0.0697(7) Uani d . 1
H H17 -0.0283 0.5251 0.1664 0.084 Uiso calc R 1
C C18 0.04299(16) 0.5058(3) 0.22242(6) 0.0578(6) Uani d . 1
H H18 -0.0122 0.4508 0.2363 0.069 Uiso calc R 1

loop_
_atom_site_aniso_label
_atom_site_aniso_U_11
_atom_site_aniso_U_22
_atom_site_aniso_U_33
_atom_site_aniso_U_12
_atom_site_aniso_U_13
_atom_site_aniso_U_23
O1 0.0297(8) 0.1105(13) 0.0485(8) 0.0093(7) -0.0012(6) 0.0123(8)
N1 0.0269(8) 0.0697(11) 0.0377(9) 0.0051(7) 0.0009(7) 0.0067(8)
N2 0.0246(8) 0.0471(9) 0.0367(8) -0.0010(6) 0.0008(6) 0.0018(7)
N3 0.0288(8) 0.0592(10) 0.0441(9) -0.0002(7) -0.0015(7) 0.0047(8)
N4 0.0298(8) 0.0524(9) 0.0414(9) -0.0004(7) -0.0001(7) 0.0032(8)
C1 0.0391(11) 0.0499(11) 0.0425(11) 0.0044(9) -0.0029(9) 0.0072(9)
C2 0.0391(11) 0.0497(11) 0.0380(11) 0.0010(9) 0.0003(8) 0.0060(9)
C3 0.0345(10) 0.0491(11) 0.0407(11) -0.0023(8) 0.0079(9) 0.0042(9)
C4 0.0262(9) 0.0401(10) 0.0382(10) 0.0004(8) -0.0002(8) -0.0018(9)
C5 0.0268(10) 0.0415(10) 0.0357(10) 0.0021(7) 0.0003(8) 0.0012(9)
C6 0.0306(10) 0.0490(11) 0.0408(11) 0.0033(8) -0.0022(8) -0.0024(9)
C7 0.0313(10) 0.0403(10) 0.0376(10) 0.0000(8) -0.0003(8) -0.0013(8)
C8 0.0342(10) 0.0647(13) 0.0433(12) 0.0079(9) 0.0035(9) 0.0033(10)
C9 0.0417(11) 0.0667(14) 0.0402(12) 0.0065(10) 0.0114(9) 0.0015(10)
C10 0.0404(11) 0.0403(11) 0.0395(11) -0.0009(8) 0.0013(9) -0.0023(9)
C11 0.0364(11) 0.0568(13) 0.0399(11) 0.0057(9) -0.0043(9) 0.0021(10)
C12 0.0337(10) 0.0547(12) 0.0379(11) 0.0031(9) 0.0047(8) -0.0005(9)
C13 0.0505(12) 0.0409(10) 0.0378(11) 0.0021(9) 0.0016(9) -0.0019(9)
C14 0.0590(13) 0.0658(14) 0.0436(13) -0.0082(11) 0.0040(10) 0.0016(11)
C15 0.0825(17) 0.0672(15) 0.0479(14) -0.0052(12) 0.0184(12) 0.0065(12)
C16 0.0975(19) 0.0633(15) 0.0388(13) 0.0091(13) -0.0009(13) 0.0025(11)
C17 0.0766(17) 0.0841(17) 0.0485(15) -0.0029(14) -0.0138(12) 0.0020(13)
C18 0.0586(14) 0.0693(15) 0.0457(13) -0.0078(11) -0.0065(10) 0.0068(11)

loop_
_atom_type_symbol
_atom_type_description
_atom_type_scat_dispersion_real
_atom_type_scat_dispersion_imag
_atom_type_scat_source
C C 0.0033 0.0016 'International Tables Vol C Tables 4.2.6.8 and 6.1.1.4'
H H 0.0000 0.0000 'International Tables Vol C Tables 4.2.6.8 and 6.1.1.4'
N N 0.0061 0.0033 'International Tables Vol C Tables 4.2.6.8 and 6.1.1.4'
O O 0.0106 0.0060 'International Tables Vol C Tables 4.2.6.8 and 6.1.1.4'

loop_
_geom_angle_atom_site_label_1
_geom_angle_atom_site_label_2
_geom_angle_atom_site_label_3
_geom_angle
C4 N1 C1 119.45(14)
C4 N1 H1 117.4(12)
C1 N1 H1 122.2(12)
C4 N2 N3 110.76(13)
C4 N2 C3 125.19(14)
N3 N2 C3 123.87(13)
N4 N3 N2 107.00(13)
N3 N4 C5 109.68(13)
N1 C1 C2 109.48(14)
N1 C1 H1A 109.8
C2 C1 H1A 109.8
N1 C1 H1B 109.8
C2 C1 H1B 109.8
H1A C1 H1B 108.2
C1 C2 C3 111.13(15)
C1 C2 H2A 109.4
C3 C2 H2A 109.4
C1 C2 H2B 109.4
C3 C2 H2B 109.4
H2A C2 H2B 108.0
N2 C3 C2 107.59(13)
N2 C3 H3A 110.2
C2 C3 H3A 110.2
N2 C3 H3B 110.2
C2 C3 H3B 110.2
H3A C3 H3B 108.5
N2 C4 N1 121.38(15)
N2 C4 C5 105.01(13)
N1 C4 C5 133.60(15)
N4 C5 C4 107.54(14)
N4 C5 C6 129.10(15)
C4 C5 C6 123.35(14)
O1 C6 C5 117.08(16)
O1 C6 C7 118.91(15)
C5 C6 C7 124.00(15)
C12 C7 C8 117.64(16)
C12 C7 C6 125.08(15)
C8 C7 C6 117.28(15)
C9 C8 C7 121.30(17)
C9 C8 H8 119.4
C7 C8 H8 119.4
C8 C9 C10 121.58(17)
C8 C9 H9 119.2
C10 C9 H9 119.2
C9 C10 C11 117.15(17)
C9 C10 C13 120.98(17)
C11 C10 C13 121.87(17)
C12 C11 C10 121.33(17)
C12 C11 H11 119.3
C10 C11 H11 119.3
C11 C12 C7 120.99(16)
C11 C12 H12 119.5
C7 C12 H12 119.5
C18 C13 C14 117.54(18)
C18 C13 C10 121.41(17)
C14 C13 C10 121.04(17)
C15 C14 C13 120.9(2)
C15 C14 H14 119.5
C13 C14 H14 119.5
C16 C15 C14 120.3(2)
C16 C15 H15 119.8
C14 C15 H15 119.8
C17 C16 C15 119.4(2)
C17 C16 H16 120.3
C15 C16 H16 120.3
C16 C17 C18 120.6(2)
C16 C17 H17 119.7
C18 C17 H17 119.7
C17 C18 C13 121.2(2)
C17 C18 H18 119.4
C13 C18 H18 119.4

loop_
_geom_bond_atom_site_label_1
_geom_bond_atom_site_label_2
_geom_bond_distance
O1 C6 1.2333(19)
N1 C4 1.345(2)
N1 C1 1.450(2)
N1 H1 0.901(9)
N2 C4 1.3398(18)
N2 N3 1.3772(18)
N2 C3 1.456(2)
N3 N4 1.3032(19)
N4 C5 1.3748(19)
C1 C2 1.517(2)
C1 H1A 0.9700
C1 H1B 0.9700
C2 C3 1.518(2)
C2 H2A 0.9700
C2 H2B 0.9700
C3 H3A 0.9700
C3 H3B 0.9700
C4 C5 1.394(2)
C5 C6 1.452(2)
C6 C7 1.490(2)
C7 C12 1.387(2)
C7 C8 1.389(2)
C8 C9 1.374(2)
C8 H8 0.9300
C9 C10 1.391(2)
C9 H9 0.9300
C10 C11 1.391(2)
C10 C13 1.484(2)
C11 C12 1.386(2)
C11 H11 0.9300
C12 H12 0.9300
C13 C18 1.384(2)
C13 C14 1.392(2)
C14 C15 1.384(3)
C14 H14 0.9300
C15 C16 1.371(3)
C15 H15 0.9300
C16 C17 1.370(3)
C16 H16 0.9300
C17 C18 1.379(3)
C17 H17 0.9300
C18 H18 0.9300

loop_
_geom_hbond_atom_site_label_D
_geom_hbond_atom_site_label_H
_geom_hbond_atom_site_label_A
_geom_hbond_site_symmetry_A
_geom_hbond_distance_DH
_geom_hbond_distance_HA
_geom_hbond_distance_DA
_geom_hbond_angle_DHA
N1 H1 O1 . 0.902(13) 2.269(17) 2.833(2) 120.3(12)
N1 H1 N3 4_556 0.902(13) 2.452(12) 3.152(2) 134.6(13)

loop_
_geom_torsion_atom_site_label_1
_geom_torsion_atom_site_label_2
_geom_torsion_atom_site_label_3
_geom_torsion_atom_site_label_4
_geom_torsion
C4 N2 N3 N4 0.80(19)
C3 N2 N3 N4 176.12(15)
N2 N3 N4 C5 -1.06(18)
C4 N1 C1 C2 -35.0(2)
N1 C1 C2 C3 57.67(19)
C4 N2 C3 C2 19.5(2)
N3 N2 C3 C2 -155.16(15)
C1 C2 C3 N2 -48.84(19)
N3 N2 C4 N1 178.77(15)
C3 N2 C4 N1 3.5(3)
N3 N2 C4 C5 -0.22(18)
C3 N2 C4 C5 -175.46(15)
C1 N1 C4 N2 4.8(3)
C1 N1 C4 C5 -176.54(18)
N3 N4 C5 C4 0.94(19)
N3 N4 C5 C6 -179.67(17)
N2 C4 C5 N4 -0.42(18)
N1 C4 C5 N4 -179.23(18)
N2 C4 C5 C6 -179.84(15)
N1 C4 C5 C6 1.3(3)
N4 C5 C6 O1 -179.20(16)
C4 C5 C6 O1 0.1(3)
N4 C5 C6 C7 -0.1(3)
C4 C5 C6 C7 179.24(16)
O1 C6 C7 C12 -167.97(17)
C5 C6 C7 C12 12.9(3)
O1 C6 C7 C8 11.9(3)
C5 C6 C7 C8 -167.19(16)
C12 C7 C8 C9 -0.8(3)
C6 C7 C8 C9 179.30(17)
C7 C8 C9 C10 0.0(3)
C8 C9 C10 C11 0.7(3)
C8 C9 C10 C13 -178.63(18)
C9 C10 C11 C12 -0.6(3)
C13 C10 C11 C12 178.66(17)
C10 C11 C12 C7 -0.1(3)
C8 C7 C12 C11 0.8(3)
C6 C7 C12 C11 -179.28(17)
C9 C10 C13 C18 143.17(19)
C11 C10 C13 C18 -36.1(3)
C9 C10 C13 C14 -36.1(3)
C11 C10 C13 C14 144.62(19)
C18 C13 C14 C15 0.7(3)
C10 C13 C14 C15 -179.97(18)
C13 C14 C15 C16 0.1(3)
C14 C15 C16 C17 -0.9(3)
C15 C16 C17 C18 0.9(3)
C16 C17 C18 C13 0.0(3)
C14 C13 C18 C17 -0.8(3)
C10 C13 C18 C17 179.95(19)

loop_
_cod_related_entry_id
_cod_related_entry_database
_cod_related_entry_code
1 ChemSpider 21124192
